data_1507013
loop_
_publ_author_name
'Shotwell, Sandra'
'Windscheif, Paul M.'
'Smith, Mark D.'
'Bunz, Uwe H. F.'

_publ_section_title
;
 Pyridine-capped, oligomeric (o-phenyleneethynylene)s.
;
_journal_issue 23
_journal_name_full 'Organic letters'
_journal_page_first 4151
_journal_page_last 4154
_journal_paper_doi 10.1021/ol048609i
_journal_volume 6
_journal_year 2004
_chemical_absolute_configuration unk
_chemical_formula_moiety 'C22 H16 N2 O2'
_chemical_formula_sum 'C22 H16 N2 O2'
_chemical_formula_weight 340.37
_chemical_name_systematic
;
  ?
;
_space_group_IT_number 9
_symmetry_cell_setting monoclinic
_symmetry_space_group_name_Hall 'C -2yc'
_symmetry_space_group_name_H-M 'C 1 c 1'
_atom_sites_solution_hydrogens geom
_atom_sites_solution_primary direct
_atom_sites_solution_secondary difmap
_audit_creation_method SHELXL-97
_cell_angle_alpha 90.00
_cell_angle_beta 98.916(3)
_cell_angle_gamma 90.00
_cell_formula_units_Z 4
_cell_length_a 7.8878(11)
_cell_length_b 26.234(4)
_cell_length_c 8.5049(12)
_cell_measurement_reflns_used 4414
_cell_measurement_temperature 190(2)
_cell_measurement_theta_max 26.366
_cell_measurement_theta_min 2.424
_cell_volume 1738.6(4)
_computing_cell_refinement 'SAINT+ NT V6.22 (Bruker, 2001)'
_computing_data_collection 'SMART NT V5.625 (Bruker, 1998)'
_computing_data_reduction 'SAINT+ NT V6.22'
_computing_molecular_graphics 'SHELXTL V6.1 (Sheldrick, 2000)'
_computing_publication_material 'SHELXTL V6.1'
_computing_structure_refinement 'SHELXL-97 (Sheldrick, 1997)'
_computing_structure_solution 'SHELXS-97 (Sheldrick, 1990)'
_diffrn_ambient_temperature 190(2)
_diffrn_measured_fraction_theta_full 0.999
_diffrn_measured_fraction_theta_max 0.999
_diffrn_measurement_device_type 'Bruker SMART APEX CCD diffractometer'
_diffrn_measurement_method 'omega scans'
_diffrn_radiation_monochromator graphite
_diffrn_radiation_source 'fine-focus sealed tube'
_diffrn_radiation_type MoK\a
_diffrn_radiation_wavelength 0.71073
_diffrn_reflns_av_R_equivalents 0.0796
_diffrn_reflns_av_sigmaI/netI 0.0241
_diffrn_reflns_limit_h_max 9
_diffrn_reflns_limit_h_min -9
_diffrn_reflns_limit_k_max 32
_diffrn_reflns_limit_k_min 0
_diffrn_reflns_limit_l_max 10
_diffrn_reflns_limit_l_min 0
_diffrn_reflns_number 1787
_diffrn_reflns_theta_full 26.37
_diffrn_reflns_theta_max 26.37
_diffrn_reflns_theta_min 1.55
_diffrn_standards_decay_% none
_exptl_absorpt_coefficient_mu 0.084
_exptl_absorpt_correction_type none
_exptl_crystal_colour yellow
_exptl_crystal_density_diffrn 1.300
_exptl_crystal_density_method 'not measured'
_exptl_crystal_description needle
_exptl_crystal_F_000 712
_exptl_crystal_size_max 0.66
_exptl_crystal_size_mid 0.26
_exptl_crystal_size_min 0.16
_refine_diff_density_max 0.179
_refine_diff_density_min -0.382
_refine_diff_density_rms 0.058
_refine_ls_abs_structure_details 'opposites merged'
_refine_ls_extinction_method none
_refine_ls_goodness_of_fit_ref 1.047
_refine_ls_hydrogen_treatment mixed
_refine_ls_matrix_type full
_refine_ls_number_parameters 237
_refine_ls_number_reflns 1787
_refine_ls_number_restraints 2
_refine_ls_restrained_S_all 1.046
_refine_ls_R_factor_all 0.0422
_refine_ls_R_factor_gt 0.0411
_refine_ls_shift/su_max 0.000
_refine_ls_shift/su_mean 0.000
_refine_ls_structure_factor_coef Fsqd
_refine_ls_weighting_details 'calc w=1/[\s^2^(Fo^2^)+(0.0769P)^2^+0.0000P] where P=(Fo^2^+2Fc^2^)/3'
_refine_ls_weighting_scheme calc
_refine_ls_wR_factor_gt 0.0999
_refine_ls_wR_factor_ref 0.1008
_reflns_number_gt 1712
_reflns_number_total 1787
_reflns_threshold_expression >2sigma(I)
_cod_data_source_file ol048609isi20040722_114301.cif
_cod_data_source_block 1
_cod_depositor_comments
;
The following automatic conversions were performed:

'_symmetry_cell_setting' value 'Monoclinic' changed to 'monoclinic'
according to /home/saulius/struct/CIF-dictionaries/cif_core.dic
dictionary named 'cif_core.dic' version 2.4.1 from 2010-06-29.

Automatic conversion script
Id: cif_fix_values 1715 2011-07-08 13:25:40Z adriana 
;
_cod_original_cell_volume 1738.7(4)
_cod_original_sg_symbol_H-M 'C c'
_cod_database_code 1507013

loop_
_symmetry_equiv_pos_as_xyz
'x, y, z'
'x, -y, z+1/2'
'x+1/2, y+1/2, z'
'x+1/2, -y+1/2, z+1/2'

loop_
_atom_site_label
_atom_site_type_symbol
_atom_site_fract_x
_atom_site_fract_y
_atom_site_fract_z
_atom_site_U_iso_or_equiv
_atom_site_adp_type
_atom_site_occupancy
_atom_site_symmetry_multiplicity
_atom_site_calc_flag
_atom_site_refinement_flags
C1 C 0.3141(3) 0.27318(10) 0.7901(3) 0.0402(6) Uani 1 1 d .
H1 H 0.3906 0.2999 0.8291 0.048 Uiso 1 1 calc R
C2 C 0.1857(4) 0.26076(10) 0.8763(3) 0.0405(6) Uani 1 1 d .
H2 H 0.1751 0.2783 0.9720 0.049 Uiso 1 1 calc R
C3 C 0.0734(3) 0.22242(10) 0.8207(3) 0.0380(5) Uani 1 1 d .
H3 H -0.0166 0.2131 0.8773 0.046 Uiso 1 1 calc R
C4 C 0.0932(3) 0.19779(9) 0.6818(3) 0.0345(5) Uani 1 1 d .
H4 H 0.0171 0.1712 0.6411 0.041 Uiso 1 1 calc R
C5 C 0.2266(3) 0.21250(8) 0.6019(3) 0.0312(5) Uani 1 1 d .
C6 C 0.2483(3) 0.18793(9) 0.4556(3) 0.0327(5) Uani 1 1 d .
C7 C 0.2544(3) 0.16771(9) 0.3312(3) 0.0329(5) Uani 1 1 d .
C8 C 0.2507(3) 0.14235(8) 0.1814(3) 0.0294(5) Uani 1 1 d .
C9 C 0.3780(3) 0.15162(9) 0.0855(3) 0.0301(5) Uani 1 1 d .
H9 H 0.4691 0.1746 0.1210 0.036 Uiso 1 1 calc R
C10 C 0.3710(3) 0.12763(8) -0.0591(3) 0.0286(5) Uani 1 1 d .
C11 C 0.2350(3) 0.09422(8) -0.1135(2) 0.0274(5) Uani 1 1 d .
C12 C 0.1118(3) 0.08434(8) -0.0190(3) 0.0283(5) Uani 1 1 d .
H12 H 0.0211 0.0613 -0.0549 0.034 Uiso 1 1 calc R
C13 C 0.1192(3) 0.10797(8) 0.1292(3) 0.0286(5) Uani 1 1 d .
C14 C 0.6332(3) 0.16476(10) -0.1105(4) 0.0449(6) Uani 1 1 d .
H14A H 0.5961 0.1997 -0.0937 0.067 Uiso 1 1 calc R
H14B H 0.7079 0.1646 -0.1924 0.067 Uiso 1 1 calc R
H14C H 0.6962 0.1513 -0.0108 0.067 Uiso 1 1 calc R
C15 C 0.1003(4) 0.04027(11) -0.3183(3) 0.0444(6) Uani 1 1 d .
H15A H 0.1052 0.0103 -0.2490 0.067 Uiso 1 1 calc R
H15B H 0.1119 0.0295 -0.4265 0.067 Uiso 1 1 calc R
H15C H -0.0098 0.0577 -0.3199 0.067 Uiso 1 1 calc R
C16 C -0.0085(3) 0.09434(8) 0.2250(3) 0.0303(5) Uani 1 1 d .
C17 C -0.1160(3) 0.07862(9) 0.2957(3) 0.0317(5) Uani 1 1 d .
C18 C -0.2454(3) 0.05660(9) 0.3783(3) 0.0295(5) Uani 1 1 d .
C19 C -0.3701(3) 0.08675(10) 0.4295(3) 0.0396(6) Uani 1 1 d .
H19 H -0.3725 0.1225 0.4109 0.047 Uiso 1 1 calc R
C20 C -0.4905(4) 0.06415(11) 0.5078(4) 0.0459(7) Uani 1 1 d .
H20 H -0.5769 0.0841 0.5447 0.055 Uiso 1 1 calc R
C21 C -0.4836(3) 0.01221(10) 0.5319(3) 0.0406(6) Uani 1 1 d .
H21 H -0.5653 -0.0045 0.5851 0.049 Uiso 1 1 calc R
C22 C -0.3548(3) -0.01495(10) 0.4765(3) 0.0383(5) Uani 1 1 d .
H22 H -0.3513 -0.0508 0.4927 0.046 Uiso 1 1 calc R
N1 N 0.3378(3) 0.25002(8) 0.6548(3) 0.0378(5) Uani 1 1 d .
N2 N -0.2355(3) 0.00583(7) 0.4019(2) 0.0347(5) Uani 1 1 d .
O1 O 0.4865(2) 0.13362(6) -0.16092(19) 0.0347(4) Uani 1 1 d .
O2 O 0.2360(2) 0.07403(6) -0.25992(19) 0.0335(4) Uani 1 1 d .

loop_
_atom_site_aniso_label
_atom_site_aniso_U_11
_atom_site_aniso_U_22
_atom_site_aniso_U_33
_atom_site_aniso_U_23
_atom_site_aniso_U_13
_atom_site_aniso_U_12
C1 0.0408(14) 0.0348(13) 0.0433(14) -0.0069(10) 0.0006(11) -0.0009(10)
C2 0.0475(15) 0.0378(12) 0.0355(12) -0.0062(10) 0.0042(11) 0.0091(11)
C3 0.0383(13) 0.0395(13) 0.0386(13) 0.0027(10) 0.0130(10) 0.0052(10)
C4 0.0342(13) 0.0290(11) 0.0411(13) -0.0010(10) 0.0079(10) -0.0025(9)
C5 0.0308(12) 0.0284(11) 0.0337(12) -0.0007(9) 0.0027(9) 0.0048(9)
C6 0.0272(11) 0.0327(11) 0.0385(13) -0.0015(10) 0.0062(9) -0.0006(9)
C7 0.0277(11) 0.0339(12) 0.0381(12) -0.0016(10) 0.0079(9) 0.0002(9)
C8 0.0259(11) 0.0292(10) 0.0334(11) -0.0009(9) 0.0054(9) 0.0018(8)
C9 0.0242(11) 0.0285(11) 0.0380(11) -0.0003(9) 0.0059(9) -0.0028(8)
C10 0.0229(11) 0.0285(10) 0.0357(12) 0.0028(9) 0.0081(9) -0.0001(8)
C11 0.0264(11) 0.0267(10) 0.0302(11) 0.0005(9) 0.0074(8) 0.0012(8)
C12 0.0235(11) 0.0282(11) 0.0347(11) -0.0006(9) 0.0092(9) -0.0039(8)
C13 0.0251(11) 0.0283(10) 0.0342(11) 0.0018(9) 0.0106(9) 0.0023(9)
C14 0.0304(13) 0.0495(15) 0.0581(17) -0.0032(13) 0.0171(12) -0.0149(12)
C15 0.0393(14) 0.0563(16) 0.0401(13) -0.0154(12) 0.0137(11) -0.0169(12)
C16 0.0291(12) 0.0290(11) 0.0339(11) -0.0037(9) 0.0085(9) 0.0010(9)
C17 0.0292(11) 0.0337(11) 0.0343(11) -0.0041(9) 0.0117(9) 0.0016(9)
C18 0.0254(10) 0.0337(11) 0.0303(10) -0.0006(9) 0.0075(9) -0.0003(9)
C19 0.0396(14) 0.0357(12) 0.0477(14) 0.0032(11) 0.0202(11) 0.0048(11)
C20 0.0397(15) 0.0474(14) 0.0566(16) 0.0028(13) 0.0265(13) 0.0073(12)
C21 0.0344(13) 0.0467(15) 0.0439(14) 0.0085(11) 0.0158(10) -0.0044(11)
C22 0.0363(13) 0.0343(12) 0.0460(13) 0.0039(10) 0.0121(10) -0.0035(10)
N1 0.0335(11) 0.0367(11) 0.0433(11) -0.0039(9) 0.0057(8) -0.0046(9)
N2 0.0300(10) 0.0317(10) 0.0441(11) -0.0007(8) 0.0108(8) 0.0005(8)
O1 0.0279(9) 0.0382(9) 0.0414(9) -0.0034(7) 0.0162(7) -0.0096(7)
O2 0.0312(9) 0.0377(8) 0.0342(8) -0.0050(7) 0.0131(7) -0.0094(7)

loop_
_atom_type_symbol
_atom_type_description
_atom_type_scat_dispersion_real
_atom_type_scat_dispersion_imag
_atom_type_scat_source
C C 0.0033 0.0016 'International Tables Vol C Tables 4.2.6.8 and 6.1.1.4'
H H 0.0000 0.0000 'International Tables Vol C Tables 4.2.6.8 and 6.1.1.4'
N N 0.0061 0.0033 'International Tables Vol C Tables 4.2.6.8 and 6.1.1.4'
O O 0.0106 0.0060 'International Tables Vol C Tables 4.2.6.8 and 6.1.1.4'

loop_
_geom_angle_atom_site_label_1
_geom_angle_atom_site_label_2
_geom_angle_atom_site_label_3
_geom_angle
N1 C1 C2 124.2(2)
N1 C1 H1 117.9
C2 C1 H1 117.9
C3 C2 C1 118.5(2)
C3 C2 H2 120.7
C1 C2 H2 120.7
C2 C3 C4 119.1(2)
C2 C3 H3 120.5
C4 C3 H3 120.5
C3 C4 C5 118.9(2)
C3 C4 H4 120.5
C5 C4 H4 120.5
N1 C5 C4 122.8(2)
N1 C5 C6 117.3(2)
C4 C5 C6 119.9(2)
C7 C6 C5 175.5(2)
C6 C7 C8 176.4(3)
C13 C8 C9 119.3(2)
C13 C8 C7 119.7(2)
C9 C8 C7 121.1(2)
C10 C9 C8 120.4(2)
C10 C9 H9 119.8
C8 C9 H9 119.8
O1 C10 C9 125.37(19)
O1 C10 C11 114.52(18)
C9 C10 C11 120.11(18)
O2 C11 C12 124.62(19)
O2 C11 C10 115.63(17)
C12 C11 C10 119.74(19)
C11 C12 C13 120.5(2)
C11 C12 H12 119.7
C13 C12 H12 119.7
C8 C13 C12 119.98(19)
C8 C13 C16 122.2(2)
C12 C13 C16 117.8(2)
O1 C14 H14A 109.5
O1 C14 H14B 109.5
H14A C14 H14B 109.5
O1 C14 H14C 109.5
H14A C14 H14C 109.5
H14B C14 H14C 109.5
O2 C15 H15A 109.5
O2 C15 H15B 109.5
H15A C15 H15B 109.5
O2 C15 H15C 109.5
H15A C15 H15C 109.5
H15B C15 H15C 109.5
C17 C16 C13 173.4(2)
C16 C17 C18 176.7(2)
N2 C18 C19 123.1(2)
N2 C18 C17 115.99(19)
C19 C18 C17 120.9(2)
C20 C19 C18 118.9(2)
C20 C19 H19 120.5
C18 C19 H19 120.5
C19 C20 C21 119.0(2)
C19 C20 H20 120.5
C21 C20 H20 120.5
C20 C21 C22 118.2(2)
C20 C21 H21 120.9
C22 C21 H21 120.9
N2 C22 C21 124.3(2)
N2 C22 H22 117.9
C21 C22 H22 117.9
C1 N1 C5 116.6(2)
C22 N2 C18 116.55(19)
C10 O1 C14 117.83(18)
C11 O2 C15 117.01(17)

loop_
_geom_bond_atom_site_label_1
_geom_bond_atom_site_label_2
_geom_bond_distance
C1 N1 1.340(3)
C1 C2 1.378(4)
C1 H1 0.9500
C2 C3 1.375(4)
C2 H2 0.9500
C3 C4 1.376(3)
C3 H3 0.9500
C4 C5 1.393(3)
C4 H4 0.9500
C5 N1 1.348(3)
C5 C6 1.435(3)
C6 C7 1.191(3)
C7 C8 1.434(3)
C8 C13 1.394(3)
C8 C9 1.409(3)
C9 C10 1.375(3)
C9 H9 0.9500
C10 O1 1.359(2)
C10 C11 1.407(3)
C11 O2 1.354(3)
C11 C12 1.378(3)
C12 C13 1.398(3)
C12 H12 0.9500
C13 C16 1.436(3)
C14 O1 1.427(3)
C14 H14A 0.9800
C14 H14B 0.9800
C14 H14C 0.9800
C15 O2 1.419(3)
C15 H15A 0.9800
C15 H15B 0.9800
C15 H15C 0.9800
C16 C17 1.187(3)
C17 C18 1.446(3)
C18 N2 1.348(3)
C18 C19 1.384(3)
C19 C20 1.375(3)
C19 H19 0.9500
C20 C21 1.378(4)
C20 H20 0.9500
C21 C22 1.382(4)
C21 H21 0.9500
C22 N2 1.331(3)
C22 H22 0.9500

loop_
_geom_torsion_atom_site_label_1
_geom_torsion_atom_site_label_2
_geom_torsion_atom_site_label_3
_geom_torsion_atom_site_label_4
_geom_torsion
N1 C1 C2 C3 -0.4(4)
C1 C2 C3 C4 0.2(4)
C2 C3 C4 C5 0.0(4)
C3 C4 C5 N1 0.0(4)
C3 C4 C5 C6 -179.0(2)
C13 C8 C9 C10 1.0(3)
C7 C8 C9 C10 -178.9(2)
C8 C9 C10 O1 -179.9(2)
C8 C9 C10 C11 1.0(3)
O1 C10 C11 O2 -1.6(3)
C9 C10 C11 O2 177.55(19)
O1 C10 C11 C12 178.69(19)
C9 C10 C11 C12 -2.1(3)
O2 C11 C12 C13 -178.5(2)
C10 C11 C12 C13 1.2(3)
C9 C8 C13 C12 -1.9(3)
C7 C8 C13 C12 178.0(2)
C9 C8 C13 C16 176.1(2)
C7 C8 C13 C16 -4.0(3)
C11 C12 C13 C8 0.9(3)
C11 C12 C13 C16 -177.2(2)
N2 C18 C19 C20 -0.3(4)
C17 C18 C19 C20 -179.9(3)
C18 C19 C20 C21 -0.4(4)
C19 C20 C21 C22 0.3(4)
C20 C21 C22 N2 0.5(4)
C2 C1 N1 C5 0.4(4)
C4 C5 N1 C1 -0.1(3)
C6 C5 N1 C1 178.9(2)
C21 C22 N2 C18 -1.1(4)
C19 C18 N2 C22 1.0(3)
C17 C18 N2 C22 -179.4(2)
C9 C10 O1 C14 4.2(3)
C11 C10 O1 C14 -176.7(2)
C12 C11 O2 C15 -0.2(3)
C10 C11 O2 C15 -179.9(2)

loop_
_cod_related_entry_id
_cod_related_entry_database
_cod_related_entry_code
1 ChemSpider 21157234
